data_7048140
loop_
_publ_author_name
'Zheng, Kai'
'Liu, Ziqi'
'Jiang, Yefei'
'Guo, Penghu'
'Li, Haoran'
'Zeng, Chenghui'
'Ng, Seik Weng'
'Zhong, Shengliang'

_publ_section_title
;
 Ultrahigh luminescence quantum yield lanthanide coordination polymer as a
 multifunctional sensor.
;
_journal_issue 48
_journal_name_full 'Dalton transactions (Cambridge, England : 2003)'
_journal_page_first 17432
_journal_page_last 17440
_journal_paper_doi 10.1039/c8dt03832e
_journal_volume 47
_journal_year 2018
_chemical_formula_sum 'C52 H40 Cl4 F4 Ho N4 Na O16'
_chemical_formula_weight 1382.60
_space_group_IT_number 2
_space_group_name_Hall '-P 1'
_space_group_name_H-M_alt 'P -1'
_symmetry_cell_setting triclinic
_symmetry_space_group_name_Hall '-P 1'
_symmetry_space_group_name_H-M 'P -1'
_atom_sites_solution_hydrogens geom
_atom_sites_solution_primary direct
_atom_sites_solution_secondary difmap
_audit_creation_method SHELXL-97
_audit_update_record
;
2018-07-10 deposited with the CCDC.
2018-11-19 downloaded from the CCDC.
;
_cell_angle_alpha 73.668(2)
_cell_angle_beta 85.270(2)
_cell_angle_gamma 72.024(2)
_cell_formula_units_Z 2
_cell_length_a 10.0685(2)
_cell_length_b 12.7366(3)
_cell_length_c 22.0035(7)
_cell_measurement_reflns_used 15835
_cell_measurement_temperature 293(2)
_cell_measurement_theta_max 28.9130
_cell_measurement_theta_min 3.3980
_cell_volume 2575.63(12)
_computing_cell_refinement 'Bruker FRAMBO'
_computing_data_collection 'Bruker FRAMBO'
_computing_data_reduction 'Bruker SAINT'
_computing_molecular_graphics 'Bruker SHELXTL'
_computing_publication_material 'Bruker SHELXTL'
_computing_structure_refinement 'SHELXL-97 (Sheldrick, 1997)'
_computing_structure_solution 'SHELXS-97 (Sheldrick, 1990)'
_diffrn_ambient_temperature 293(2)
_diffrn_measured_fraction_theta_full 0.973
_diffrn_measured_fraction_theta_max 0.973
_diffrn_measurement_device_type 'multiwire proportional'
_diffrn_measurement_method 'phi and omega scans'
_diffrn_radiation_monochromator graphite
_diffrn_radiation_source 'fine-focus sealed tube'
_diffrn_radiation_type MoK\a
_diffrn_radiation_wavelength 0.71073
_diffrn_reflns_av_R_equivalents 0.0254
_diffrn_reflns_av_sigmaI/netI 0.0456
_diffrn_reflns_limit_h_max 11
_diffrn_reflns_limit_h_min -11
_diffrn_reflns_limit_k_max 15
_diffrn_reflns_limit_k_min -14
_diffrn_reflns_limit_l_max 24
_diffrn_reflns_limit_l_min -26
_diffrn_reflns_number 19587
_diffrn_reflns_theta_full 25.01
_diffrn_reflns_theta_max 25.01
_diffrn_reflns_theta_min 3.33
_exptl_absorpt_coefficient_mu 1.845
_exptl_absorpt_correction_T_max 0.7568
_exptl_absorpt_correction_T_min 0.7325
_exptl_absorpt_correction_type multi-scan
_exptl_crystal_colour colorless
_exptl_crystal_density_diffrn 1.783
_exptl_crystal_density_method 'not measured'
_exptl_crystal_description block
_exptl_crystal_F_000 1380
_exptl_crystal_size_max 0.18
_exptl_crystal_size_mid 0.17
_exptl_crystal_size_min 0.16
_refine_diff_density_max 2.240
_refine_diff_density_min -2.318
_refine_diff_density_rms 0.085
_refine_ls_extinction_method none
_refine_ls_goodness_of_fit_ref 1.006
_refine_ls_hydrogen_treatment mixed
_refine_ls_matrix_type full
_refine_ls_number_parameters 745
_refine_ls_number_reflns 8802
_refine_ls_number_restraints 0
_refine_ls_restrained_S_all 1.006
_refine_ls_R_factor_all 0.0396
_refine_ls_R_factor_gt 0.0355
_refine_ls_shift/su_max 0.010
_refine_ls_shift/su_mean 0.002
_refine_ls_structure_factor_coef Fsqd
_refine_ls_weighting_details 'calc w=1/[\s^2^(Fo^2^)+(0.0566P)^2^+0.5129P] where P=(Fo^2^+2Fc^2^)/3'
_refine_ls_weighting_scheme calc
_refine_ls_wR_factor_gt 0.0907
_refine_ls_wR_factor_ref 0.0957
_reflns_number_gt 8050
_reflns_number_total 8802
_reflns_threshold_expression >2sigma(I)
_cod_data_source_file c8dt03832e2.cif
_cod_data_source_block 1d
_cod_depositor_comments
;
The following automatic conversions were performed:

'_symmetry_cell_setting' value 'Triclinic' changed to 'triclinic'
according to
/home/data/users/saulius/crontab/automatic-downloads/rss-feeds/RSC/lib/dictionaries/cif_core.dic
dictionary named 'cif_core.dic' version 2.4.2 from 2011-04-26.

Automatic conversion script
Id: cif_fix_values 4973 2017-02-22 13:04:09Z antanas 

 Adding full bibliography for 7048136--7048145.cif.
;
_cod_original_cell_volume 2575.63(11)
_cod_original_sg_symbol_H-M P-1
_cod_database_code 7048140

loop_
_symmetry_equiv_pos_as_xyz
'x, y, z'
'-x, -y, -z'

loop_
_atom_site_label
_atom_site_type_symbol
_atom_site_fract_x
_atom_site_fract_y
_atom_site_fract_z
_atom_site_U_iso_or_equiv
_atom_site_adp_type
_atom_site_occupancy
_atom_site_symmetry_multiplicity
_atom_site_calc_flag
_atom_site_refinement_flags
_atom_site_disorder_assembly
_atom_site_disorder_group
Ho2 Ho 0.377930(16) 0.010603(14) 0.241342(8) 0.02765(8) Uani 1 1 d . . .
Cl4 Cl 0.91485(12) -0.31624(11) -0.03944(7) 0.0546(3) Uani 1 1 d . . .
Cl3 Cl 0.26271(13) -0.54287(12) 0.10507(8) 0.0660(4) Uani 1 1 d . . .
Cl1 Cl -0.22100(12) 0.56348(12) 0.38923(7) 0.0619(4) Uani 1 1 d . . .
Cl2 Cl 0.54003(12) 0.24764(12) 0.56460(7) 0.0565(3) Uani 1 1 d . . .
O3 O 0.2180(3) 0.1974(2) 0.24512(14) 0.0354(7) Uani 1 1 d . . .
O7 O 0.5949(3) -0.1208(2) 0.27332(14) 0.0385(7) Uani 1 1 d . . .
O10 O 0.2168(3) 0.0578(2) 0.16366(14) 0.0412(7) Uani 1 1 d . . .
O4 O 0.1977(3) -0.0292(2) 0.30689(14) 0.0365(7) Uani 1 1 d . . .
O1 O 0.4986(3) 0.1435(2) 0.21534(15) 0.0404(7) Uani 1 1 d . . .
O12 O 0.4980(3) -0.0211(2) 0.14510(13) 0.0329(6) Uani 1 1 d . . .
F1 F -0.2385(3) 0.3890(3) 0.33082(17) 0.0672(9) Uani 1 1 d . . .
F3 F 0.0918(3) -0.3658(2) 0.16160(15) 0.0616(8) Uani 1 1 d . . .
O6 O 0.4170(3) 0.0300(2) 0.34045(13) 0.0341(6) Uani 1 1 d . . .
F4 F 0.9495(3) -0.2040(3) 0.05380(14) 0.0595(8) Uani 1 1 d . . .
N4 N 0.3993(3) -0.1478(3) 0.00916(17) 0.0357(8) Uani 1 1 d . . .
N1 N 0.2883(3) 0.4365(3) 0.32042(18) 0.0355(8) Uani 1 1 d . . .
C51 C 0.7829(4) -0.2380(4) -0.0011(2) 0.0382(10) Uani 1 1 d . . .
O9 O 0.3696(3) -0.1718(2) 0.24087(15) 0.0404(7) Uani 1 1 d . . .
C42 C 0.4628(4) -0.0575(3) 0.10391(18) 0.0278(8) Uani 1 1 d . . .
C31 C 0.5118(4) -0.4133(3) 0.1747(2) 0.0338(9) Uani 1 1 d . . .
O11 O 0.0810(3) 0.0200(3) 0.10387(16) 0.0553(9) Uani 1 1 d . . .
C12 C -0.0859(4) 0.4823(4) 0.3525(2) 0.0409(11) Uani 1 1 d . . .
C18 C 0.2936(4) 0.1476(3) 0.47417(19) 0.0298(9) Uani 1 1 d . . .
N2 N 0.1565(3) 0.1435(3) 0.47666(16) 0.0334(8) Uani 1 1 d . . .
C41 C 0.3238(4) -0.0470(3) 0.08896(18) 0.0278(8) Uani 1 1 d . . .
F2 F 0.6963(3) 0.1633(3) 0.46152(15) 0.0643(9) Uani 1 1 d . . .
C24 C 0.5638(4) 0.1575(4) 0.4656(2) 0.0372(10) Uani 1 1 d . . .
C52 C 0.6459(4) -0.2221(3) -0.0137(2) 0.0360(10) Uani 1 1 d . . .
H52 H 0.6238 -0.2500 -0.0451 0.043 Uiso 1 1 calc R . .
C26 C 0.3431(4) 0.1893(3) 0.5175(2) 0.0344(10) Uani 1 1 d . . .
H26 H 0.2855 0.2124 0.5496 0.041 Uiso 1 1 calc R . .
N3 N 0.6537(3) -0.4309(3) 0.18144(17) 0.0351(8) Uani 1 1 d . . .
C40 C 0.1965(4) 0.0145(4) 0.1215(2) 0.0350(10) Uani 1 1 d . . .
O5 O -0.0053(3) 0.0392(3) 0.35008(18) 0.0651(11) Uani 1 1 d . . .
O8 O 0.8037(3) -0.2271(3) 0.25154(19) 0.0586(10) Uani 1 1 d . . .
C16 C 0.3345(4) 0.0626(3) 0.38247(18) 0.0278(8) Uani 1 1 d . . .
C3 C 0.2423(4) 0.2718(3) 0.26599(19) 0.0303(9) Uani 1 1 d . . .
C6 C 0.3906(4) 0.3708(4) 0.2919(2) 0.0388(10) Uani 1 1 d . . .
H6 H 0.4787 0.3807 0.2905 0.047 Uiso 1 1 calc R . .
C45 C 0.2988(4) -0.0898(3) 0.0426(2) 0.0351(10) Uani 1 1 d . . .
H45 H 0.2062 -0.0785 0.0331 0.042 Uiso 1 1 calc R . .
C23 C 0.5202(4) 0.1142(4) 0.4234(2) 0.0358(10) Uani 1 1 d . . .
H23 H 0.5807 0.0885 0.3928 0.043 Uiso 1 1 calc R . .
C32 C 0.6952(4) -0.3630(3) 0.2078(2) 0.0348(9) Uani 1 1 d . . .
H32 H 0.7908 -0.3773 0.2121 0.042 Uiso 1 1 calc R . .
C5 C 0.1534(4) 0.4264(3) 0.3216(2) 0.0322(9) Uani 1 1 d . . .
C25 C 0.4764(4) 0.1957(4) 0.5122(2) 0.0365(10) Uani 1 1 d . . .
C11 C -0.1091(4) 0.4007(4) 0.3272(2) 0.0425(11) Uani 1 1 d . . .
C14 C 0.1231(4) 0.0202(4) 0.3454(2) 0.0355(10) Uani 1 1 d . . .
C20 C 0.0621(4) 0.1790(4) 0.5260(2) 0.0406(11) Uani 1 1 d . . .
H20 H 0.0775 0.1246 0.5682 0.049 Uiso 1 1 calc R . .
C35 C 0.7820(4) -0.5242(4) 0.0967(2) 0.0482(12) Uani 1 1 d . . .
H35A H 0.7327 -0.4550 0.0654 0.058 Uiso 1 1 calc R . .
H35B H 0.7984 -0.5946 0.0845 0.058 Uiso 1 1 calc R . .
C2 C 0.3756(4) 0.2907(3) 0.2648(2) 0.0334(9) Uani 1 1 d . . .
C17 C 0.3821(4) 0.1093(3) 0.42706(19) 0.0286(8) Uani 1 1 d . . .
C1 C 0.5043(5) 0.2251(4) 0.2358(2) 0.0426(11) Uani 1 1 d . . .
C30 C 0.4156(4) -0.3267(3) 0.1968(2) 0.0318(9) Uani 1 1 d . . .
C37 C 0.2280(4) -0.3776(4) 0.1644(2) 0.0410(10) Uani 1 1 d . . .
C29 C 0.4607(4) -0.2516(3) 0.2248(2) 0.0328(9) Uani 1 1 d . . .
C27 C 0.6741(4) -0.2026(3) 0.2531(2) 0.0341(9) Uani 1 1 d . . .
C13 C 0.0428(4) 0.4971(4) 0.3489(2) 0.0400(11) Uani 1 1 d . . .
H13 H 0.0577 0.5535 0.3643 0.048 Uiso 1 1 calc R . .
C39 C 0.4642(5) -0.4803(4) 0.1461(2) 0.0427(11) Uani 1 1 d . . .
H39 H 0.5279 -0.5375 0.1310 0.051 Uiso 1 1 calc R . .
C4 C 0.1299(4) 0.3458(3) 0.29476(19) 0.0303(9) Uani 1 1 d . . .
C33 C 0.7554(4) -0.5283(3) 0.1648(2) 0.0368(10) Uani 1 1 d . . .
H33 H 0.7587 -0.6039 0.1930 0.044 Uiso 1 1 calc R . .
C44 C 0.5384(4) -0.1638(3) 0.0208(2) 0.0309(9) Uani 1 1 d . . .
C19 C 0.1134(4) 0.1002(3) 0.43591(19) 0.0333(9) Uani 1 1 d . . .
H19 H 0.0219 0.0970 0.4396 0.040 Uiso 1 1 calc R . .
C15 C 0.1938(4) 0.0602(3) 0.38905(19) 0.0310(9) Uani 1 1 d . . .
O2 O 0.6111(4) 0.2550(3) 0.2343(2) 0.0839(15) Uani 1 1 d . . .
C48 C 0.3842(6) -0.2979(5) -0.0429(3) 0.0770(19) Uani 1 1 d . . .
H48A H 0.4238 -0.3554 -0.0043 0.092 Uiso 1 1 calc R . .
H48B H 0.4123 -0.3209 -0.0816 0.092 Uiso 1 1 calc R . .
C49 C 0.7131(4) -0.1333(4) 0.0775(2) 0.0346(9) Uani 1 1 d . . .
H49 H 0.7371 -0.1034 0.1075 0.042 Uiso 1 1 calc R . .
C50 C 0.8145(4) -0.1913(4) 0.0440(2) 0.0369(10) Uani 1 1 d . . .
C43 C 0.5724(4) -0.1187(3) 0.06669(18) 0.0269(8) Uani 1 1 d . . .
C7 C 0.3129(5) 0.5205(4) 0.3476(2) 0.0421(11) Uani 1 1 d . . .
H7 H 0.2723 0.6009 0.3242 0.051 Uiso 1 1 calc R . .
C36 C 0.2717(4) -0.3102(4) 0.1915(2) 0.0396(10) Uani 1 1 d . . .
H36 H 0.2068 -0.2534 0.2064 0.048 Uiso 1 1 calc R . .
C38 C 0.3241(5) -0.4615(4) 0.1403(2) 0.0409(11) Uani 1 1 d . . .
C10 C -0.0050(4) 0.3345(4) 0.2985(2) 0.0381(10) Uani 1 1 d . . .
H10 H -0.0234 0.2816 0.2813 0.046 Uiso 1 1 calc R . .
C28 C 0.6081(4) -0.2744(3) 0.2289(2) 0.0334(9) Uani 1 1 d . . .
C46 C 0.3608(5) -0.1777(4) -0.0453(3) 0.0531(13) Uani 1 1 d . . .
H46 H 0.3739 -0.1282 -0.0869 0.064 Uiso 1 1 calc R . .
C34 C 0.8906(5) -0.5167(4) 0.1365(2) 0.0481(13) Uani 1 1 d . . .
H34A H 0.9727 -0.5826 0.1483 0.058 Uiso 1 1 calc R . .
H34B H 0.9071 -0.4430 0.1292 0.058 Uiso 1 1 calc R . .
C9 C 0.3167(5) 0.4975(5) 0.4173(3) 0.0543(13) Uani 1 1 d . . .
H9A H 0.3048 0.4253 0.4427 0.065 Uiso 1 1 calc R . .
H9B H 0.2771 0.5618 0.4353 0.065 Uiso 1 1 calc R . .
C21 C -0.0836(5) 0.2468(5) 0.5099(3) 0.0626(16) Uani 1 1 d . . .
H21A H -0.1546 0.2322 0.5409 0.075 Uiso 1 1 calc R . .
H21B H -0.1127 0.2666 0.4661 0.075 Uiso 1 1 calc R . .
C8 C 0.4464(5) 0.4939(5) 0.3802(3) 0.0694(18) Uani 1 1 d . . .
H8A H 0.4863 0.5560 0.3756 0.083 Uiso 1 1 calc R . .
H8B H 0.5141 0.4195 0.3831 0.083 Uiso 1 1 calc R . .
C47 C 0.2392(5) -0.2200(5) -0.0399(3) 0.0614(16) Uani 1 1 d . . .
H47A H 0.1796 -0.1959 -0.0769 0.074 Uiso 1 1 calc R . .
H47B H 0.1912 -0.2303 0.0004 0.074 Uiso 1 1 calc R . .
C22 C 0.0149(5) 0.3024(5) 0.5250(3) 0.0582(15) Uani 1 1 d . . .
H22A H 0.0462 0.3556 0.4903 0.070 Uiso 1 1 calc R . .
H22B H 0.0042 0.3212 0.5652 0.070 Uiso 1 1 calc R . .
O1W O -0.0482(3) 0.1931(3) 0.1905(2) 0.0716(12) Uani 1 1 d . . .
H1WA H -0.0965 0.2632 0.1785 0.107 Uiso 1 1 d R A 1
H1WB H -0.0295 0.1656 0.1588 0.107 Uiso 1 1 d R A 1
O2W O -0.2498(4) -0.0343(5) 0.3339(2) 0.0966(17) Uani 1 1 d . . .
H2WA H -0.2206 -0.0403 0.3702 0.145 Uiso 1 1 d R B 1
H2WB H -0.2190 -0.0987 0.3255 0.145 Uiso 1 1 d R B 1
O4W O 1.0632(5) -0.2186(4) 0.3168(2) 0.0834(13) Uani 1 1 d G . .
H4WA H 1.0383 -0.1695 0.2814 0.125 Uiso 1 1 d G . .
H4WB H 0.9967 -0.2459 0.3320 0.125 Uiso 1 1 d G . .
O3W O -0.1286(4) -0.0269(3) 0.1844(2) 0.0828(8) Uani 1 1 d . . .
H3WA H -0.1812 -0.0700 0.1929 0.124 Uiso 1 1 d R C 1
H3WB H -0.0437 -0.0679 0.1880 0.124 Uiso 1 1 d R C 1
Na1 Na -0.1731(4) 0.0921(3) 0.2627(2) 0.0828(8) Uani 0.70 1 d P D 1
Na2 Na -0.2506(7) 0.1046(6) 0.2155(4) 0.067(2) Uani 0.30 1 d P . 2

loop_
_atom_site_aniso_label
_atom_site_aniso_U_11
_atom_site_aniso_U_22
_atom_site_aniso_U_33
_atom_site_aniso_U_23
_atom_site_aniso_U_13
_atom_site_aniso_U_12
Ho2 0.02767(12) 0.02999(12) 0.02882(13) -0.01767(9) 0.00471(8) -0.00593(8)
Cl4 0.0390(6) 0.0620(7) 0.0683(9) -0.0395(7) 0.0215(6) -0.0084(5)
Cl3 0.0515(7) 0.0771(9) 0.0940(11) -0.0569(9) 0.0049(7) -0.0246(7)
Cl1 0.0363(6) 0.0794(9) 0.0810(10) -0.0557(8) 0.0119(6) -0.0051(6)
Cl2 0.0497(7) 0.0766(9) 0.0640(9) -0.0464(7) -0.0004(6) -0.0230(6)
O3 0.0349(15) 0.0335(15) 0.0412(18) -0.0189(13) 0.0019(13) -0.0074(12)
O7 0.0387(16) 0.0372(16) 0.0370(18) -0.0179(14) -0.0042(13) 0.0007(13)
O10 0.0380(17) 0.0493(18) 0.0355(18) -0.0236(15) 0.0010(13) -0.0010(13)
O4 0.0376(16) 0.0418(16) 0.0391(18) -0.0225(14) 0.0086(13) -0.0165(13)
O1 0.0416(17) 0.0368(16) 0.050(2) -0.0259(15) 0.0193(14) -0.0145(13)
O12 0.0309(15) 0.0442(16) 0.0295(16) -0.0204(13) 0.0055(12) -0.0113(12)
F1 0.0315(15) 0.088(2) 0.103(3) -0.059(2) 0.0116(15) -0.0193(14)
F3 0.0332(15) 0.0691(19) 0.090(2) -0.0360(18) -0.0040(14) -0.0118(13)
O6 0.0304(15) 0.0434(16) 0.0297(16) -0.0188(13) 0.0076(12) -0.0067(12)
F4 0.0267(13) 0.092(2) 0.063(2) -0.0378(17) 0.0053(12) -0.0093(14)
N4 0.0288(18) 0.045(2) 0.041(2) -0.0274(18) 0.0049(15) -0.0086(15)
N1 0.0355(19) 0.0315(18) 0.046(2) -0.0205(17) 0.0107(16) -0.0124(15)
C51 0.032(2) 0.039(2) 0.043(3) -0.018(2) 0.0111(19) -0.0059(19)
O9 0.0371(16) 0.0330(15) 0.058(2) -0.0281(15) 0.0154(14) -0.0101(13)
C42 0.035(2) 0.0259(19) 0.022(2) -0.0075(16) 0.0041(16) -0.0075(16)
C31 0.033(2) 0.028(2) 0.042(3) -0.0144(19) 0.0085(19) -0.0095(17)
O11 0.0267(17) 0.092(3) 0.057(2) -0.045(2) 0.0073(15) -0.0096(16)
C12 0.034(2) 0.045(3) 0.045(3) -0.025(2) 0.003(2) -0.0032(19)
C18 0.032(2) 0.032(2) 0.026(2) -0.0102(17) 0.0025(17) -0.0090(17)
N2 0.0320(18) 0.046(2) 0.0283(19) -0.0193(16) 0.0067(14) -0.0134(15)
C41 0.030(2) 0.0273(19) 0.026(2) -0.0113(17) 0.0051(16) -0.0055(16)
F2 0.0398(15) 0.101(2) 0.078(2) -0.056(2) 0.0097(14) -0.0313(15)
C24 0.032(2) 0.046(2) 0.038(3) -0.017(2) 0.0000(18) -0.0116(19)
C52 0.037(2) 0.037(2) 0.039(3) -0.022(2) 0.0087(19) -0.0090(18)
C26 0.038(2) 0.036(2) 0.032(2) -0.0176(19) 0.0032(18) -0.0092(18)
N3 0.0314(19) 0.0290(18) 0.047(2) -0.0201(17) 0.0067(16) -0.0043(15)
C40 0.030(2) 0.041(2) 0.030(2) -0.015(2) 0.0027(18) -0.0029(18)
O5 0.0368(19) 0.113(3) 0.078(3) -0.068(3) 0.0193(17) -0.0339(19)
O8 0.0386(19) 0.0483(19) 0.099(3) -0.041(2) 0.0060(18) -0.0095(15)
C16 0.030(2) 0.031(2) 0.025(2) -0.0132(17) 0.0027(16) -0.0078(16)
C3 0.034(2) 0.026(2) 0.032(2) -0.0110(18) 0.0015(17) -0.0088(17)
C6 0.032(2) 0.039(2) 0.052(3) -0.022(2) 0.007(2) -0.0131(19)
C45 0.027(2) 0.039(2) 0.042(3) -0.017(2) 0.0025(18) -0.0074(18)
C23 0.029(2) 0.042(2) 0.038(3) -0.019(2) 0.0036(18) -0.0059(18)
C32 0.035(2) 0.031(2) 0.039(3) -0.0119(19) 0.0016(18) -0.0092(18)
C5 0.032(2) 0.029(2) 0.038(3) -0.0133(18) 0.0005(18) -0.0076(17)
C25 0.038(2) 0.039(2) 0.039(3) -0.020(2) -0.0069(19) -0.0099(19)
C11 0.028(2) 0.051(3) 0.052(3) -0.025(2) 0.000(2) -0.0070(19)
C14 0.036(2) 0.044(2) 0.037(3) -0.024(2) 0.0104(19) -0.0180(19)
C20 0.039(2) 0.061(3) 0.031(2) -0.025(2) 0.0121(19) -0.018(2)
C35 0.039(3) 0.056(3) 0.058(3) -0.032(3) 0.012(2) -0.014(2)
C2 0.036(2) 0.031(2) 0.036(2) -0.0144(19) 0.0074(18) -0.0095(18)
C17 0.030(2) 0.029(2) 0.027(2) -0.0111(17) 0.0018(16) -0.0071(16)
C1 0.038(2) 0.043(3) 0.054(3) -0.023(2) 0.016(2) -0.017(2)
C30 0.035(2) 0.026(2) 0.034(2) -0.0099(18) 0.0086(18) -0.0080(17)
C37 0.031(2) 0.044(2) 0.049(3) -0.016(2) -0.001(2) -0.0094(19)
C29 0.037(2) 0.027(2) 0.031(2) -0.0088(18) 0.0101(18) -0.0077(18)
C27 0.037(2) 0.029(2) 0.035(2) -0.0118(18) 0.0026(18) -0.0060(18)
C13 0.040(2) 0.039(2) 0.049(3) -0.028(2) 0.004(2) -0.0097(19)
C39 0.041(3) 0.040(2) 0.055(3) -0.027(2) 0.009(2) -0.011(2)
C4 0.031(2) 0.029(2) 0.028(2) -0.0099(17) 0.0017(17) -0.0039(17)
C33 0.030(2) 0.030(2) 0.055(3) -0.024(2) 0.0096(19) -0.0055(17)
C44 0.030(2) 0.031(2) 0.031(2) -0.0126(18) 0.0031(17) -0.0058(17)
C19 0.030(2) 0.044(2) 0.033(2) -0.018(2) 0.0057(17) -0.0157(18)
C15 0.034(2) 0.036(2) 0.029(2) -0.0154(18) 0.0048(17) -0.0146(18)
O2 0.045(2) 0.090(3) 0.154(4) -0.090(3) 0.050(2) -0.036(2)
C48 0.062(4) 0.093(4) 0.107(5) -0.071(4) 0.014(3) -0.030(3)
C49 0.035(2) 0.043(2) 0.026(2) -0.0128(19) 0.0016(17) -0.0100(19)
C50 0.025(2) 0.045(2) 0.036(3) -0.012(2) 0.0037(17) -0.0041(18)
C43 0.028(2) 0.029(2) 0.021(2) -0.0076(16) 0.0038(15) -0.0053(16)
C7 0.047(3) 0.037(2) 0.053(3) -0.025(2) 0.013(2) -0.020(2)
C36 0.034(2) 0.038(2) 0.046(3) -0.016(2) 0.010(2) -0.0075(19)
C38 0.043(3) 0.041(2) 0.046(3) -0.020(2) 0.002(2) -0.016(2)
C10 0.032(2) 0.044(2) 0.045(3) -0.024(2) -0.0014(19) -0.0091(19)
C28 0.035(2) 0.025(2) 0.038(3) -0.0097(18) 0.0025(18) -0.0055(17)
C46 0.052(3) 0.063(3) 0.058(3) -0.037(3) 0.001(2) -0.017(2)
C34 0.042(3) 0.047(3) 0.070(4) -0.035(3) 0.016(2) -0.020(2)
C9 0.044(3) 0.063(3) 0.065(4) -0.037(3) 0.003(2) -0.013(2)
C21 0.036(3) 0.104(4) 0.071(4) -0.059(4) 0.018(2) -0.024(3)
C8 0.038(3) 0.086(4) 0.110(5) -0.068(4) 0.008(3) -0.021(3)
C47 0.046(3) 0.087(4) 0.078(4) -0.056(3) 0.008(3) -0.029(3)
C22 0.042(3) 0.078(4) 0.073(4) -0.052(3) 0.011(3) -0.018(3)
O1W 0.049(2) 0.070(2) 0.098(3) -0.052(2) -0.001(2) 0.0058(18)
O2W 0.051(2) 0.189(5) 0.072(3) -0.083(3) 0.003(2) -0.025(3)
O4W 0.095(3) 0.069(3) 0.079(4) -0.020(2) -0.007(3) -0.012(2)
O3W 0.0670(16) 0.0783(18) 0.116(3) -0.0427(17) 0.0378(17) -0.0341(14)
Na1 0.0670(16) 0.0783(18) 0.116(3) -0.0427(17) 0.0378(17) -0.0341(14)
Na2 0.052(4) 0.068(4) 0.057(5) -0.012(4) 0.008(3) 0.009(3)

loop_
_atom_type_symbol
_atom_type_description
_atom_type_scat_dispersion_real
_atom_type_scat_dispersion_imag
_atom_type_scat_source
C C 0.0030 0.0020 'International Tables Vol C Tables 4.2.6.8 and 6.1.1.4'
H H 0.0000 0.0000 'International Tables Vol C Tables 4.2.6.8 and 6.1.1.4'
Cl Cl 0.1480 0.1590 'International Tables Vol C Tables 4.2.6.8 and 6.1.1.4'
F F 0.0170 0.0100 'International Tables Vol C Tables 4.2.6.8 and 6.1.1.4'
Ho Ho -0.2180 4.6780 'International Tables Vol C Tables 4.2.6.8 and 6.1.1.4'
N N 0.0060 0.0030 'International Tables Vol C Tables 4.2.6.8 and 6.1.1.4'
Na Na 0.0360 0.0250 'International Tables Vol C Tables 4.2.6.8 and 6.1.1.4'
O O 0.0110 0.0060 'International Tables Vol C Tables 4.2.6.8 and 6.1.1.4'

loop_
_geom_angle_atom_site_label_1
_geom_angle_atom_site_label_2
_geom_angle_atom_site_label_3
_geom_angle
_geom_angle_site_symmetry_3
O10 Ho2 O1 107.83(11) .
O10 Ho2 O4 83.01(10) .
O1 Ho2 O4 139.26(9) .
O10 Ho2 O7 138.85(9) .
O1 Ho2 O7 84.57(10) .
O4 Ho2 O7 113.34(11) .
O10 Ho2 O6 144.96(9) .
O1 Ho2 O6 77.71(10) .
O4 Ho2 O6 72.64(9) .
O7 Ho2 O6 75.27(9) .
O10 Ho2 O9 78.88(11) .
O1 Ho2 O9 147.73(9) .
O4 Ho2 O9 72.02(9) .
O7 Ho2 O9 71.77(10) .
O6 Ho2 O9 115.36(11) .
O10 Ho2 O12 71.07(9) .
O1 Ho2 O12 76.85(9) .
O4 Ho2 O12 141.85(9) .
O7 Ho2 O12 74.17(10) .
O6 Ho2 O12 141.64(9) .
O9 Ho2 O12 75.78(10) .
O10 Ho2 O3 74.44(9) .
O1 Ho2 O3 71.16(9) .
O4 Ho2 O3 74.59(9) .
O7 Ho2 O3 144.88(9) .
O6 Ho2 O3 75.02(9) .
O9 Ho2 O3 139.23(9) .
O12 Ho2 O3 121.91(10) .
C3 O3 Ho2 127.7(2) .
C27 O7 Ho2 133.4(3) .
C40 O10 Ho2 136.5(2) .
C14 O4 Ho2 132.0(2) .
C1 O1 Ho2 135.9(3) .
C42 O12 Ho2 129.0(2) .
C16 O6 Ho2 132.0(2) .
C45 N4 C44 119.4(3) .
C45 N4 C46 119.9(3) .
C44 N4 C46 120.0(3) .
C6 N1 C5 118.9(3) .
C6 N1 C7 121.8(3) .
C5 N1 C7 119.3(3) .
C52 C51 C50 119.4(4) .
C52 C51 Cl4 120.6(3) .
C50 C51 Cl4 120.0(3) .
C29 O9 Ho2 129.8(3) .
O12 C42 C41 126.0(3) .
O12 C42 C43 118.9(3) .
C41 C42 C43 115.1(3) .
N3 C31 C30 119.0(4) .
N3 C31 C39 121.2(4) .
C30 C31 C39 119.9(4) .
C13 C12 C11 120.1(4) .
C13 C12 Cl1 120.2(3) .
C11 C12 Cl1 119.7(3) .
N2 C18 C26 121.1(3) .
N2 C18 C17 118.6(3) .
C26 C18 C17 120.2(4) .
C19 N2 C18 119.8(3) .
C19 N2 C20 119.5(3) .
C18 N2 C20 120.5(3) .
C45 C41 C42 120.4(3) .
C45 C41 C40 116.5(3) .
C42 C41 C40 123.1(3) .
F2 C24 C23 118.6(4) .
F2 C24 C25 119.3(4) .
C23 C24 C25 122.0(4) .
C51 C52 C44 120.2(4) .
C51 C52 H52 119.9 .
C44 C52 H52 119.9 .
C25 C26 C18 119.5(4) .
C25 C26 H26 120.3 .
C18 C26 H26 120.3 .
C32 N3 C31 119.4(3) .
C32 N3 C33 120.6(3) .
C31 N3 C33 119.8(3) .
O11 C40 O10 124.9(4) .
O11 C40 C41 117.4(4) .
O10 C40 C41 117.8(3) .
O6 C16 C15 124.4(3) .
O6 C16 C17 119.4(3) .
C15 C16 C17 116.2(3) .
O3 C3 C2 125.0(3) .
O3 C3 C4 119.7(3) .
C2 C3 C4 115.3(3) .
N1 C6 C2 125.3(4) .
N1 C6 H6 117.4 .
C2 C6 H6 117.4 .
N4 C45 C41 124.5(4) .
N4 C45 H45 117.8 .
C41 C45 H45 117.8 .
C24 C23 C17 118.8(4) .
C24 C23 H23 120.6 .
C17 C23 H23 120.6 .
N3 C32 C28 125.2(4) .
N3 C32 H32 117.4 .
C28 C32 H32 117.4 .
N1 C5 C4 119.1(3) .
N1 C5 C13 120.3(3) .
C4 C5 C13 120.7(4) .
C26 C25 C24 120.1(4) .
C26 C25 Cl2 120.5(3) .
C24 C25 Cl2 119.3(3) .
F1 C11 C10 120.0(4) .
F1 C11 C12 118.7(4) .
C10 C11 C12 121.4(4) .
O5 C14 O4 124.4(4) .
O5 C14 C15 117.3(3) .
O4 C14 C15 118.3(4) .
N2 C20 C21 119.5(4) .
N2 C20 C22 118.8(4) .
C21 C20 C22 60.4(3) .
N2 C20 H20 115.6 .
C21 C20 H20 115.6 .
C22 C20 H20 115.6 .
C33 C35 C34 59.5(3) .
C33 C35 H35A 117.8 .
C34 C35 H35A 117.8 .
C33 C35 H35B 117.8 .
C34 C35 H35B 117.8 .
H35A C35 H35B 115.0 .
C6 C2 C3 119.6(4) .
C6 C2 C1 116.9(4) .
C3 C2 C1 123.5(3) .
C23 C17 C18 119.3(3) .
C23 C17 C16 119.3(3) .
C18 C17 C16 121.4(3) .
O2 C1 O1 123.9(4) .
O2 C1 C2 116.9(4) .
O1 C1 C2 119.2(4) .
C31 C30 C36 119.2(4) .
C31 C30 C29 121.7(4) .
C36 C30 C29 119.1(3) .
F3 C37 C36 120.2(4) .
F3 C37 C38 118.9(4) .
C36 C37 C38 120.9(4) .
O9 C29 C28 125.7(4) .
O9 C29 C30 118.7(4) .
C28 C29 C30 115.6(3) .
O8 C27 O7 124.0(4) .
O8 C27 C28 117.6(3) .
O7 C27 C28 118.4(4) .
C12 C13 C5 119.5(4) .
C12 C13 H13 120.3 .
C5 C13 H13 120.3 .
C38 C39 C31 119.9(4) .
C38 C39 H39 120.0 .
C31 C39 H39 120.0 .
C10 C4 C5 118.0(4) .
C10 C4 C3 120.1(3) .
C5 C4 C3 121.8(4) .
N3 C33 C35 119.0(4) .
N3 C33 C34 119.7(3) .
C35 C33 C34 60.5(3) .
N3 C33 H33 115.5 .
C35 C33 H33 115.5 .
C34 C33 H33 115.5 .
N4 C44 C43 119.4(3) .
N4 C44 C52 121.1(4) .
C43 C44 C52 119.6(4) .
N2 C19 C15 125.0(4) .
N2 C19 H19 117.5 .
C15 C19 H19 117.5 .
C19 C15 C16 119.0(3) .
C19 C15 C14 116.9(3) .
C16 C15 C14 124.0(3) .
C1 O2 Na2 95.3(4) 1_655
C46 C48 C47 59.4(3) .
C46 C48 H48A 117.8 .
C47 C48 H48A 117.8 .
C46 C48 H48B 117.8 .
C47 C48 H48B 117.8 .
H48A C48 H48B 115.0 .
C50 C49 C43 119.9(4) .
C50 C49 H49 120.1 .
C43 C49 H49 120.1 .
F4 C50 C49 119.8(4) .
F4 C50 C51 118.4(3) .
C49 C50 C51 121.8(4) .
C44 C43 C49 119.2(3) .
C44 C43 C42 121.1(3) .
C49 C43 C42 119.7(3) .
N1 C7 C9 119.1(4) .
N1 C7 C8 119.6(4) .
C9 C7 C8 60.0(4) .
N1 C7 H7 115.6 .
C9 C7 H7 115.6 .
C8 C7 H7 115.6 .
C37 C36 C30 119.8(4) .
C37 C36 H36 120.1 .
C30 C36 H36 120.1 .
C39 C38 C37 120.2(4) .
C39 C38 Cl3 120.8(3) .
C37 C38 Cl3 119.0(3) .
C11 C10 C4 120.3(4) .
C11 C10 H10 119.8 .
C4 C10 H10 119.8 .
C32 C28 C29 119.1(4) .
C32 C28 C27 117.6(4) .
C29 C28 C27 123.3(3) .
C48 C46 N4 119.8(5) .
C48 C46 C47 61.6(3) .
N4 C46 C47 118.6(5) .
C48 C46 H46 115.4 .
N4 C46 H46 115.4 .
C47 C46 H46 115.4 .
C33 C34 C35 60.0(3) .
C33 C34 H34A 117.8 .
C35 C34 H34A 117.8 .
C33 C34 H34B 117.8 .
C35 C34 H34B 117.8 .
H34A C34 H34B 114.9 .
C7 C9 C8 59.9(4) .
C7 C9 H9A 117.8 .
C8 C9 H9A 117.8 .
C7 C9 H9B 117.8 .
C8 C9 H9B 117.8 .
H9A C9 H9B 114.9 .
C20 C21 C22 60.5(3) .
C20 C21 H21A 117.7 .
C22 C21 H21A 117.7 .
C20 C21 H21B 117.7 .
C22 C21 H21B 117.7 .
H21A C21 H21B 114.8 .
C7 C8 C9 60.1(3) .
C7 C8 H8A 117.8 .
C9 C8 H8A 117.8 .
C7 C8 H8B 117.8 .
C9 C8 H8B 117.8 .
H8A C8 H8B 114.9 .
C46 C47 C48 59.0(3) .
C46 C47 H47A 117.9 .
C48 C47 H47A 117.9 .
C46 C47 H47B 117.9 .
C48 C47 H47B 117.9 .
H47A C47 H47B 115.0 .
C20 C22 C21 59.1(3) .
C20 C22 H22A 117.9 .
C21 C22 H22A 117.9 .
C20 C22 H22B 117.9 .
C21 C22 H22B 117.9 .
H22A C22 H22B 115.0 .
H1WA O1W H1WB 109.5 .
H2WA O2W H2WB 109.5 .
H4WA O4W H4WB 109.5 .
Na2 O3W H3WA 99.3 .
Na2 O3W H3WB 137.5 .
H3WA O3W H3WB 109.5 .
O3W Na2 O2 171.6(5) 1_455

loop_
_geom_bond_atom_site_label_1
_geom_bond_atom_site_label_2
_geom_bond_distance
_geom_bond_site_symmetry_2
Ho2 O10 2.279(3) .
Ho2 O1 2.297(3) .
Ho2 O4 2.314(3) .
Ho2 O7 2.325(3) .
Ho2 O6 2.340(3) .
Ho2 O9 2.354(3) .
Ho2 O12 2.422(3) .
Ho2 O3 2.446(2) .
Cl4 C51 1.714(4) .
Cl3 C38 1.727(4) .
Cl1 C12 1.730(4) .
Cl2 C25 1.728(4) .
O3 C3 1.255(4) .
O7 C27 1.269(4) .
O10 C40 1.263(5) .
O4 C14 1.258(4) .
O1 C1 1.262(5) .
O12 C42 1.246(4) .
F1 C11 1.350(5) .
F3 C37 1.338(5) .
O6 C16 1.263(4) .
F4 C50 1.348(5) .
N4 C45 1.353(5) .
N4 C44 1.387(5) .
N4 C46 1.469(5) .
N1 C6 1.346(5) .
N1 C5 1.401(5) .
N1 C7 1.454(5) .
C51 C52 1.371(6) .
C51 C50 1.393(6) .
O9 C29 1.254(4) .
C42 C41 1.421(5) .
C42 C43 1.474(5) .
C31 N3 1.390(5) .
C31 C30 1.400(5) .
C31 C39 1.399(6) .
O11 C40 1.231(5) .
C12 C13 1.358(6) .
C12 C11 1.393(6) .
C18 N2 1.394(5) .
C18 C26 1.402(5) .
C18 C17 1.404(5) .
N2 C19 1.336(5) .
N2 C20 1.459(5) .
C41 C45 1.358(5) .
C41 C40 1.521(5) .
F2 C24 1.353(5) .
C24 C23 1.365(6) .
C24 C25 1.389(6) .
C52 C44 1.409(5) .
C52 H52 0.9300 .
C26 C25 1.363(6) .
C26 H26 0.9300 .
N3 C32 1.344(5) .
N3 C33 1.461(5) .
O5 C14 1.241(5) .
O8 C27 1.245(5) .
C16 C15 1.421(5) .
C16 C17 1.458(5) .
C3 C2 1.431(5) .
C3 C4 1.460(5) .
C6 C2 1.368(5) .
C6 H6 0.9300 .
C45 H45 0.9300 .
C23 C17 1.405(5) .
C23 H23 0.9300 .
C32 C28 1.369(5) .
C32 H32 0.9300 .
C5 C4 1.405(5) .
C5 C13 1.409(5) .
C11 C10 1.361(6) .
C14 C15 1.516(5) .
C20 C21 1.468(6) .
C20 C22 1.489(7) .
C20 H20 0.9800 .
C35 C33 1.489(6) .
C35 C34 1.496(6) .
C35 H35A 0.9700 .
C35 H35B 0.9700 .
C2 C1 1.511(5) .
C1 O2 1.242(5) .
C30 C36 1.409(6) .
C30 C29 1.464(5) .
C37 C36 1.358(6) .
C37 C38 1.399(6) .
C29 C28 1.427(6) .
C27 C28 1.506(5) .
C13 H13 0.9300 .
C39 C38 1.367(6) .
C39 H39 0.9300 .
C4 C10 1.402(6) .
C33 C34 1.481(6) .
C33 H33 0.9800 .
C44 C43 1.403(5) .
C19 C15 1.372(5) .
C19 H19 0.9300 .
O2 Na2 2.118(7) 1_655
C48 C46 1.461(7) .
C48 C47 1.499(7) .
C48 H48A 0.9700 .
C48 H48B 0.9700 .
C49 C50 1.359(5) .
C49 C43 1.403(5) .
C49 H49 0.9300 .
C7 C9 1.479(7) .
C7 C8 1.476(7) .
C7 H7 0.9800 .
C36 H36 0.9300 .
C10 H10 0.9300 .
C46 C47 1.467(7) .
C46 H46 0.9800 .
C34 H34A 0.9700 .
C34 H34B 0.9700 .
C9 C8 1.477(7) .
C9 H9A 0.9700 .
C9 H9B 0.9700 .
C21 C22 1.489(6) .
C21 H21A 0.9700 .
C21 H21B 0.9700 .
C8 H8A 0.9700 .
C8 H8B 0.9700 .
C47 H47A 0.9700 .
C47 H47B 0.9700 .
C22 H22A 0.9700 .
C22 H22B 0.9700 .
O1W H1WA 0.8501 .
O1W H1WB 0.8500 .
O2W H2WA 0.8498 .
O2W H2WB 0.8501 .
O4W H4WA 0.8500 .
O4W H4WB 0.8501 .
O3W Na2 2.005(8) .
O3W H3WA 0.8500 .
O3W H3WB 0.8500 .
Na2 O2 2.118(7) 1_455

loop_
_geom_torsion_atom_site_label_1
_geom_torsion_atom_site_label_2
_geom_torsion_atom_site_label_3
_geom_torsion_atom_site_label_4
_geom_torsion
_geom_torsion_site_symmetry_4
O10 Ho2 O3 C3 -155.6(3) .
O1 Ho2 O3 C3 -40.1(3) .
O4 Ho2 O3 C3 117.5(3) .
O7 Ho2 O3 C3 8.7(4) .
O6 Ho2 O3 C3 41.8(3) .
O9 Ho2 O3 C3 153.4(3) .
O12 Ho2 O3 C3 -100.4(3) .
O10 Ho2 O7 C27 -2.3(5) .
O1 Ho2 O7 C27 -113.3(4) .
O4 Ho2 O7 C27 104.7(4) .
O6 Ho2 O7 C27 168.0(4) .
O9 Ho2 O7 C27 44.5(4) .
O12 Ho2 O7 C27 -35.4(4) .
O3 Ho2 O7 C27 -158.9(3) .
O1 Ho2 O10 C40 113.4(4) .
O4 Ho2 O10 C40 -107.0(4) .
O7 Ho2 O10 C40 10.8(5) .
O6 Ho2 O10 C40 -152.7(4) .
O9 Ho2 O10 C40 -34.0(4) .
O12 Ho2 O10 C40 44.6(4) .
O3 Ho2 O10 C40 177.1(4) .
O10 Ho2 O4 C14 -109.6(4) .
O1 Ho2 O4 C14 -0.3(5) .
O7 Ho2 O4 C14 109.7(4) .
O6 Ho2 O4 C14 44.9(4) .
O9 Ho2 O4 C14 169.9(4) .
O12 Ho2 O4 C14 -156.3(3) .
O3 Ho2 O4 C14 -33.9(4) .
O10 Ho2 O1 C1 108.6(4) .
O4 Ho2 O1 C1 8.4(5) .
O7 Ho2 O1 C1 -111.6(4) .
O6 Ho2 O1 C1 -35.5(4) .
O9 Ho2 O1 C1 -154.0(4) .
O12 Ho2 O1 C1 173.4(4) .
O3 Ho2 O1 C1 42.6(4) .
O10 Ho2 O12 C42 -36.7(3) .
O1 Ho2 O12 C42 -151.1(3) .
O4 Ho2 O12 C42 13.1(4) .
O7 Ho2 O12 C42 120.9(3) .
O6 Ho2 O12 C42 159.3(3) .
O9 Ho2 O12 C42 46.2(3) .
O3 Ho2 O12 C42 -93.5(3) .
O10 Ho2 O6 C16 15.4(4) .
O1 Ho2 O6 C16 119.0(3) .
O4 Ho2 O6 C16 -32.7(3) .
O7 Ho2 O6 C16 -153.4(4) .
O9 Ho2 O6 C16 -92.3(3) .
O12 Ho2 O6 C16 168.5(3) .
O3 Ho2 O6 C16 45.5(3) .
O10 Ho2 O9 C29 112.5(4) .
O1 Ho2 O9 C29 6.6(5) .
O4 Ho2 O9 C29 -161.3(4) .
O7 Ho2 O9 C29 -38.3(4) .
O6 Ho2 O9 C29 -101.4(4) .
O12 Ho2 O9 C29 39.4(4) .
O3 Ho2 O9 C29 162.2(3) .
Ho2 O12 C42 C41 27.0(6) .
Ho2 O12 C42 C43 -152.3(3) .
C26 C18 N2 C19 -178.0(4) .
C17 C18 N2 C19 2.1(6) .
C26 C18 N2 C20 -2.1(6) .
C17 C18 N2 C20 178.0(4) .
O12 C42 C41 C45 179.6(4) .
C43 C42 C41 C45 -1.1(6) .
O12 C42 C41 C40 1.5(6) .
C43 C42 C41 C40 -179.2(4) .
C50 C51 C52 C44 -3.0(7) .
Cl4 C51 C52 C44 176.1(3) .
N2 C18 C26 C25 -177.7(4) .
C17 C18 C26 C25 2.1(6) .
C30 C31 N3 C32 -1.4(6) .
C39 C31 N3 C32 178.5(4) .
C30 C31 N3 C33 173.5(4) .
C39 C31 N3 C33 -6.6(7) .
Ho2 O10 C40 O11 144.7(4) .
Ho2 O10 C40 C41 -36.6(6) .
C45 C41 C40 O11 0.6(6) .
C42 C41 C40 O11 178.8(4) .
C45 C41 C40 O10 -178.2(4) .
C42 C41 C40 O10 -0.1(6) .
Ho2 O6 C16 C15 22.6(6) .
Ho2 O6 C16 C17 -155.7(3) .
Ho2 O3 C3 C2 30.8(6) .
Ho2 O3 C3 C4 -148.4(3) .
C5 N1 C6 C2 -2.0(7) .
C7 N1 C6 C2 -179.4(4) .
C44 N4 C45 C41 -1.7(7) .
C46 N4 C45 C41 -172.3(4) .
C42 C41 C45 N4 2.5(7) .
C40 C41 C45 N4 -179.3(4) .
F2 C24 C23 C17 -179.3(4) .
C25 C24 C23 C17 0.6(7) .
C31 N3 C32 C28 -0.6(7) .
C33 N3 C32 C28 -175.5(4) .
C6 N1 C5 C4 1.9(6) .
C7 N1 C5 C4 179.4(4) .
C6 N1 C5 C13 -177.5(4) .
C7 N1 C5 C13 0.1(6) .
C18 C26 C25 C24 -2.2(7) .
C18 C26 C25 Cl2 179.6(3) .
F2 C24 C25 C26 -179.2(4) .
C23 C24 C25 C26 0.9(7) .
F2 C24 C25 Cl2 -1.0(6) .
C23 C24 C25 Cl2 179.1(3) .
C13 C12 C11 F1 -179.1(5) .
Cl1 C12 C11 F1 1.5(7) .
C13 C12 C11 C10 -0.1(8) .
Cl1 C12 C11 C10 -179.4(4) .
Ho2 O4 C14 O5 136.0(4) .
Ho2 O4 C14 C15 -43.6(6) .
C19 N2 C20 C21 -45.1(6) .
C18 N2 C20 C21 139.0(4) .
C19 N2 C20 C22 -115.5(5) .
C18 N2 C20 C22 68.6(5) .
N1 C6 C2 C3 -0.3(7) .
N1 C6 C2 C1 -179.4(4) .
O3 C3 C2 C6 -176.8(4) .
C4 C3 C2 C6 2.5(6) .
O3 C3 C2 C1 2.3(7) .
C4 C3 C2 C1 -178.5(4) .
C24 C23 C17 C18 -0.7(6) .
C24 C23 C17 C16 -179.7(4) .
N2 C18 C17 C23 179.2(4) .
C26 C18 C17 C23 -0.7(6) .
N2 C18 C17 C16 -1.8(6) .
C26 C18 C17 C16 178.3(4) .
O6 C16 C17 C23 -1.6(6) .
C15 C16 C17 C23 179.9(4) .
O6 C16 C17 C18 179.4(4) .
C15 C16 C17 C18 0.9(6) .
Ho2 O1 C1 O2 148.2(4) .
Ho2 O1 C1 C2 -30.9(7) .
C6 C2 C1 O2 -5.4(7) .
C3 C2 C1 O2 175.5(5) .
C6 C2 C1 O1 173.7(4) .
C3 C2 C1 O1 -5.4(7) .
N3 C31 C30 C36 -178.5(4) .
C39 C31 C30 C36 1.6(7) .
N3 C31 C30 C29 2.3(6) .
C39 C31 C30 C29 -177.6(4) .
Ho2 O9 C29 C28 29.5(6) .
Ho2 O9 C29 C30 -147.9(3) .
C31 C30 C29 O9 176.4(4) .
C36 C30 C29 O9 -2.8(6) .
C31 C30 C29 C28 -1.2(6) .
C36 C30 C29 C28 179.6(4) .
Ho2 O7 C27 O8 142.2(4) .
Ho2 O7 C27 C28 -37.3(6) .
C11 C12 C13 C5 -2.5(7) .
Cl1 C12 C13 C5 176.9(4) .
N1 C5 C13 C12 -176.7(4) .
C4 C5 C13 C12 4.0(7) .
N3 C31 C39 C38 179.7(4) .
C30 C31 C39 C38 -0.5(7) .
N1 C5 C4 C10 177.8(4) .
C13 C5 C4 C10 -2.8(6) .
N1 C5 C4 C3 0.4(6) .
C13 C5 C4 C3 179.7(4) .
O3 C3 C4 C10 -0.6(6) .
C2 C3 C4 C10 -179.9(4) .
O3 C3 C4 C5 176.8(4) .
C2 C3 C4 C5 -2.5(6) .
C32 N3 C33 C35 -110.8(5) .
C31 N3 C33 C35 74.4(5) .
C32 N3 C33 C34 -40.2(6) .
C31 N3 C33 C34 145.0(4) .
C34 C35 C33 N3 109.7(4) .
C45 N4 C44 C43 -0.5(6) .
C46 N4 C44 C43 170.1(4) .
C45 N4 C44 C52 -179.0(4) .
C46 N4 C44 C52 -8.4(6) .
C51 C52 C44 N4 -179.4(4) .
C51 C52 C44 C43 2.1(7) .
C18 N2 C19 C15 -1.6(7) .
C20 N2 C19 C15 -177.6(4) .
N2 C19 C15 C16 0.7(7) .
N2 C19 C15 C14 -176.9(4) .
O6 C16 C15 C19 -178.7(4) .
C17 C16 C15 C19 -0.3(6) .
O6 C16 C15 C14 -1.3(7) .
C17 C16 C15 C14 177.0(4) .
O5 C14 C15 C19 8.6(6) .
O4 C14 C15 C19 -171.8(4) .
O5 C14 C15 C16 -168.8(4) .
O4 C14 C15 C16 10.8(6) .
O1 C1 O2 Na2 -14.7(6) 1_655
C2 C1 O2 Na2 164.4(4) 1_655
C43 C49 C50 F4 179.1(4) .
C43 C49 C50 C51 -0.4(7) .
C52 C51 C50 F4 -177.3(4) .
Cl4 C51 C50 F4 3.6(6) .
C52 C51 C50 C49 2.2(7) .
Cl4 C51 C50 C49 -176.9(4) .
N4 C44 C43 C49 -178.9(4) .
C52 C44 C43 C49 -0.3(6) .
N4 C44 C43 C42 1.7(6) .
C52 C44 C43 C42 -179.8(4) .
C50 C49 C43 C44 -0.5(6) .
C50 C49 C43 C42 178.9(4) .
O12 C42 C43 C44 178.5(4) .
C41 C42 C43 C44 -0.9(6) .
O12 C42 C43 C49 -1.0(6) .
C41 C42 C43 C49 179.7(4) .
C6 N1 C7 C9 -107.7(5) .
C5 N1 C7 C9 74.8(5) .
C6 N1 C7 C8 -37.8(7) .
C5 N1 C7 C8 144.8(5) .
F3 C37 C36 C30 177.1(4) .
C38 C37 C36 C30 -1.6(7) .
C31 C30 C36 C37 -0.6(7) .
C29 C30 C36 C37 178.7(4) .
C31 C39 C38 C37 -1.7(7) .
C31 C39 C38 Cl3 179.9(4) .
F3 C37 C38 C39 -176.0(4) .
C36 C37 C38 C39 2.8(8) .
F3 C37 C38 Cl3 2.5(6) .
C36 C37 C38 Cl3 -178.8(4) .
F1 C11 C10 C4 -179.8(4) .
C12 C11 C10 C4 1.2(7) .
C5 C4 C10 C11 0.3(7) .
C3 C4 C10 C11 177.8(4) .
N3 C32 C28 C29 1.6(7) .
N3 C32 C28 C27 -175.9(4) .
O9 C29 C28 C32 -178.1(4) .
C30 C29 C28 C32 -0.7(6) .
O9 C29 C28 C27 -0.7(7) .
C30 C29 C28 C27 176.7(4) .
O8 C27 C28 C32 1.0(6) .
O7 C27 C28 C32 -179.4(4) .
O8 C27 C28 C29 -176.4(4) .
O7 C27 C28 C29 3.1(6) .
C47 C48 C46 N4 108.5(5) .
C45 N4 C46 C48 -113.9(5) .
C44 N4 C46 C48 75.5(6) .
C45 N4 C46 C47 -42.1(7) .
C44 N4 C46 C47 147.4(5) .
N3 C33 C34 C35 -108.6(5) .
N1 C7 C9 C8 109.3(5) .
N2 C20 C21 C22 -108.4(5) .
N1 C7 C8 C9 -108.6(5) .
N4 C46 C47 C48 -110.4(6) .
N2 C20 C22 C21 109.6(5) .
